data_2215727
loop_
_publ_author_name
'Odaba\,so\(glu, Mustafa'
'B\"uy\"ukg\"ung\"or, Orhan'

_publ_section_title
;
 3-(3-Methoxyanilino)isobenzofuran-1(3<i>H</i>)-one
;
_journal_coeditor_code AT2418
_journal_issue 11
_journal_name_full 'Acta Crystallographica Section E'
_journal_page_first o4296
_journal_page_last o4297
_journal_paper_doi 10.1107/S1600536807048714
_journal_volume 63
_journal_year 2007
_chemical_formula_iupac 'C15 H13 N O3'
_chemical_formula_moiety 'C15 H13 N O3'
_chemical_formula_sum 'C15 H13 N O3'
_chemical_formula_weight 255.26
_chemical_name_systematic
;
3-(3-Methoxyanilino)isobenzofuran-1(3<i>H</i>)-one
;
_space_group_IT_number 9
_symmetry_cell_setting monoclinic
_symmetry_space_group_name_Hall 'C -2yc'
_symmetry_space_group_name_H-M 'C 1 c 1'
_atom_sites_solution_hydrogens geom
_atom_sites_solution_primary direct
_atom_sites_solution_secondary difmap
_audit_creation_method SHELXL-97
_cell_angle_alpha 90.00
_cell_angle_beta 130.756(9)
_cell_angle_gamma 90.00
_cell_formula_units_Z 4
_cell_length_a 9.8103(13)
_cell_length_b 23.541(3)
_cell_length_c 7.2590(10)
_cell_measurement_reflns_used 6073
_cell_measurement_temperature 296
_cell_measurement_theta_max 27.32
_cell_measurement_theta_min 2.87
_cell_volume 1269.9(3)
_computing_cell_refinement 'X-AREA (Stoe & Cie, 2002)'
_computing_data_collection 'X-AREA (Stoe & Cie, 2002)'
_computing_data_reduction 'X-RED32 (Stoe & Cie, 2002)'
_computing_molecular_graphics 'ORTEP-3 for Windows (Farrugia, 1997)'
_computing_publication_material 'WinGX (Farrugia, 1999)'
_computing_structure_refinement 'SHELXL97 (Sheldrick, 1997)'
_computing_structure_solution 'SHELXS97 (Sheldrick, 1997)'
_diffrn_ambient_temperature 296
_diffrn_detector_area_resol_mean 6.67
_diffrn_measured_fraction_theta_full 0.982
_diffrn_measured_fraction_theta_max 0.982
_diffrn_measurement_device_type 'Stoe IPDS-2'
_diffrn_measurement_method \w
_diffrn_radiation_monochromator 'plane graphite'
_diffrn_radiation_type MoK\a
_diffrn_radiation_wavelength 0.71073
_diffrn_reflns_av_R_equivalents 0.0286
_diffrn_reflns_av_sigmaI/netI 0.0160
_diffrn_reflns_limit_h_max 11
_diffrn_reflns_limit_h_min -12
_diffrn_reflns_limit_k_max 28
_diffrn_reflns_limit_k_min -28
_diffrn_reflns_limit_l_max 8
_diffrn_reflns_limit_l_min -8
_diffrn_reflns_number 6073
_diffrn_reflns_theta_full 26.00
_diffrn_reflns_theta_max 26.00
_diffrn_reflns_theta_min 2.87
_diffrn_standards_decay_% <2
_diffrn_standards_number 0
_exptl_absorpt_coefficient_mu 0.094
_exptl_absorpt_correction_T_max 0.9872
_exptl_absorpt_correction_T_min 0.9538
_exptl_absorpt_correction_type integration
_exptl_absorpt_process_details '(X-RED32; Stoe & Cie, 2002)'
_exptl_crystal_colour colourless
_exptl_crystal_density_diffrn 1.335
_exptl_crystal_density_method 'not measured'
_exptl_crystal_description 'prismatic plate'
_exptl_crystal_F_000 536
_exptl_crystal_size_max 0.720
_exptl_crystal_size_mid 0.470
_exptl_crystal_size_min 0.150
_refine_diff_density_max 0.161
_refine_diff_density_min -0.085
_refine_ls_abs_structure_details 'Flack (1983), 1110 Friedel pairs'
_refine_ls_extinction_coef 0.0125(17)
_refine_ls_extinction_expression Fc^*^=kFc[1+0.001xFc^2^\l^3^/sin(2\q)]^-1/4^
_refine_ls_extinction_method 'SHELXL97 (Sheldrick, 1997)'
_refine_ls_goodness_of_fit_ref 1.073
_refine_ls_hydrogen_treatment mixed
_refine_ls_matrix_type full
_refine_ls_number_parameters 177
_refine_ls_number_reflns 1227
_refine_ls_number_restraints 2
_refine_ls_restrained_S_all 1.072
_refine_ls_R_factor_all 0.0267
_refine_ls_R_factor_gt 0.0246
_refine_ls_shift/su_max 0.000
_refine_ls_shift/su_mean 0.000
_refine_ls_structure_factor_coef Fsqd
_refine_ls_weighting_details 'calc w=1/[\s^2^(Fo^2^)+(0.0375P)^2^+0.1156P] where P=(Fo^2^+2Fc^2^)/3'
_refine_ls_weighting_scheme calc
_refine_ls_wR_factor_gt 0.0624
_refine_ls_wR_factor_ref 0.0634
_reflns_number_gt 1154
_reflns_number_total 1227
_reflns_threshold_expression I>2\s(I)
_cod_data_source_file at2418.cif
_cod_data_source_block I
_cod_original_sg_symbol_H-M 'C c'
_cod_database_code 2215727
_cod_database_fobs_code 2215727

loop_
_symmetry_equiv_pos_as_xyz
'x, y, z'
'x, -y, z+1/2'
'x+1/2, y+1/2, z'
'x+1/2, -y+1/2, z+1/2'

loop_
_atom_site_type_symbol
_atom_site_label
_atom_site_fract_x
_atom_site_fract_y
_atom_site_fract_z
_atom_site_U_iso_or_equiv
_atom_site_adp_type
_atom_site_calc_flag
_atom_site_refinement_flags
_atom_site_occupancy
C C1 0.5126(3) 0.47569(8) 0.2907(3) 0.0423(4) Uani d . 1
C C2 0.3358(2) 0.49461(7) 0.1978(3) 0.0389(4) Uani d . 1
C C3 0.1898(3) 0.46323(8) 0.1291(3) 0.0477(4) Uani d . 1
H H3 0.1935 0.4238 0.1354 0.057 Uiso calc R 1
C C4 0.0393(3) 0.49238(10) 0.0514(4) 0.0558(5) Uani d . 1
H H4 -0.0609 0.4724 0.0040 0.067 Uiso calc R 1
C C5 0.0344(3) 0.55134(10) 0.0424(4) 0.0569(5) Uani d . 1
H H5 -0.0683 0.5702 -0.0077 0.068 Uiso calc R 1
C C6 0.1793(3) 0.58260(9) 0.1066(4) 0.0508(5) Uani d . 1
H H6 0.1748 0.6220 0.0970 0.061 Uiso calc R 1
C C7 0.3302(2) 0.55322(7) 0.1852(3) 0.0394(4) Uani d . 1
C C8 0.5047(2) 0.57507(8) 0.2636(3) 0.0420(4) Uani d . 1
H H8 0.4831 0.5933 0.1253 0.050 Uiso calc R 1
C C9 0.7376(3) 0.64688(7) 0.5373(3) 0.0399(4) Uani d . 1
C C10 0.8079(3) 0.68262(8) 0.7342(3) 0.0478(4) Uani d . 1
H H10 0.7604 0.6823 0.8108 0.057 Uiso calc R 1
C C11 0.9473(3) 0.71831(8) 0.8144(4) 0.0553(5) Uani d . 1
H H11 0.9915 0.7428 0.9432 0.066 Uiso calc R 1
C C12 1.0243(3) 0.71886(8) 0.7084(4) 0.0559(5) Uani d . 1
H H12 1.1196 0.7431 0.7655 0.067 Uiso calc R 1
C C13 0.9560(3) 0.68262(7) 0.5161(4) 0.0478(4) Uani d . 1
C C14 0.8121(3) 0.64691(7) 0.4281(3) 0.0436(4) Uani d . 1
H H14 0.7661 0.6232 0.2966 0.052 Uiso calc R 1
C C15 1.1826(5) 0.70784(16) 0.4999(7) 0.0928(10) Uani d . 1
H H15A 1.1666 0.7477 0.5090 0.111 Uiso calc R 1
H H15B 1.2134 0.7022 0.4001 0.111 Uiso calc R 1
H H15C 1.2774 0.6935 0.6603 0.111 Uiso calc R 1
N N1 0.5904(2) 0.61331(7) 0.4565(3) 0.0483(4) Uani d . 1
O O1 0.5718(2) 0.42796(6) 0.3314(3) 0.0554(4) Uani d . 1
O O2 0.61074(18) 0.52137(5) 0.3283(2) 0.0479(3) Uani d . 1
O O3 1.0211(2) 0.67872(7) 0.3974(3) 0.0660(4) Uani d . 1
H H1 0.577(3) 0.6073(9) 0.563(5) 0.053(6) Uiso d . 1

loop_
_atom_site_aniso_label
_atom_site_aniso_U_11
_atom_site_aniso_U_22
_atom_site_aniso_U_33
_atom_site_aniso_U_12
_atom_site_aniso_U_13
_atom_site_aniso_U_23
C1 0.0418(11) 0.0481(10) 0.0414(9) 0.0018(8) 0.0291(9) -0.0004(7)
C2 0.0375(10) 0.0433(9) 0.0354(8) 0.0002(7) 0.0236(8) -0.0010(7)
C3 0.0446(12) 0.0512(10) 0.0453(9) -0.0092(9) 0.0285(9) -0.0048(8)
C4 0.0360(12) 0.0766(13) 0.0497(10) -0.0106(10) 0.0257(10) -0.0027(11)
C5 0.0348(12) 0.0795(14) 0.0515(11) 0.0112(11) 0.0260(10) 0.0085(11)
C6 0.0448(12) 0.0515(10) 0.0524(10) 0.0112(9) 0.0301(10) 0.0074(9)
C7 0.0360(10) 0.0439(9) 0.0365(8) -0.0002(7) 0.0229(8) 0.0012(7)
C8 0.0399(11) 0.0434(9) 0.0448(10) -0.0015(8) 0.0286(9) 0.0008(7)
C9 0.0390(10) 0.0337(8) 0.0423(9) 0.0010(7) 0.0244(8) 0.0034(6)
C10 0.0485(12) 0.0457(10) 0.0497(10) 0.0024(8) 0.0323(10) -0.0014(8)
C11 0.0564(14) 0.0456(10) 0.0541(11) -0.0076(9) 0.0318(11) -0.0124(8)
C12 0.0514(13) 0.0453(10) 0.0655(13) -0.0125(9) 0.0357(11) -0.0077(9)
C13 0.0505(13) 0.0389(9) 0.0565(10) -0.0031(8) 0.0360(10) 0.0017(8)
C14 0.0461(11) 0.0365(8) 0.0463(9) -0.0043(8) 0.0294(9) -0.0016(7)
C15 0.092(2) 0.110(2) 0.110(2) -0.0432(18) 0.081(2) -0.0240(18)
N1 0.0511(11) 0.0514(9) 0.0492(9) -0.0107(7) 0.0357(9) -0.0053(7)
O1 0.0625(10) 0.0496(8) 0.0628(8) 0.0147(7) 0.0446(8) 0.0058(6)
O2 0.0371(8) 0.0516(8) 0.0577(8) 0.0003(6) 0.0321(7) -0.0014(6)
O3 0.0706(11) 0.0706(10) 0.0785(10) -0.0232(8) 0.0582(10) -0.0140(8)

loop_
_atom_type_symbol
_atom_type_description
_atom_type_scat_dispersion_real
_atom_type_scat_dispersion_imag
_atom_type_scat_source
C C 0.0033 0.0016 'International Tables Vol C Tables 4.2.6.8 and 6.1.1.4'
H H 0.0000 0.0000 'International Tables Vol C Tables 4.2.6.8 and 6.1.1.4'
N N 0.0061 0.0033 'International Tables Vol C Tables 4.2.6.8 and 6.1.1.4'
O O 0.0106 0.0060 'International Tables Vol C Tables 4.2.6.8 and 6.1.1.4'

loop_
_geom_angle_atom_site_label_1
_geom_angle_atom_site_label_2
_geom_angle_atom_site_label_3
_geom_angle
O1 C1 O2 121.77(19)
O1 C1 C2 129.19(19)
O2 C1 C2 109.04(15)
C7 C2 C3 121.50(18)
C7 C2 C1 108.59(16)
C3 C2 C1 129.91(17)
C4 C3 C2 117.66(18)
C4 C3 H3 121.2
C2 C3 H3 121.2
C3 C4 C5 120.98(19)
C3 C4 H4 119.5
C5 C4 H4 119.5
C6 C5 C4 121.27(19)
C6 C5 H5 119.4
C4 C5 H5 119.4
C7 C6 C5 117.58(19)
C7 C6 H6 121.2
C5 C6 H6 121.2
C6 C7 C2 120.99(18)
C6 C7 C8 129.64(18)
C2 C7 C8 109.37(16)
N1 C8 C7 113.20(16)
N1 C8 O2 112.88(15)
C7 C8 O2 102.45(14)
N1 C8 H8 109.4
C7 C8 H8 109.4
O2 C8 H8 109.4
C14 C9 C10 119.60(17)
C14 C9 N1 123.20(16)
C10 C9 N1 117.19(16)
C11 C10 C9 119.68(18)
C11 C10 H10 120.2
C9 C10 H10 120.2
C10 C11 C12 121.65(19)
C10 C11 H11 119.2
C12 C11 H11 119.2
C13 C12 C11 118.34(19)
C13 C12 H12 120.8
C11 C12 H12 120.8
O3 C13 C12 124.01(18)
O3 C13 C14 114.89(17)
C12 C13 C14 121.10(18)
C9 C14 C13 119.62(16)
C9 C14 H14 120.2
C13 C14 H14 120.2
O3 C15 H15A 109.5
O3 C15 H15B 109.5
H15A C15 H15B 109.5
O3 C15 H15C 109.5
H15A C15 H15C 109.5
H15B C15 H15C 109.5
C8 N1 C9 124.63(16)
C8 N1 H1 116.3(15)
C9 N1 H1 115.4(15)
C1 O2 C8 110.52(14)
C13 O3 C15 117.35(19)

loop_
_geom_bond_atom_site_label_1
_geom_bond_atom_site_label_2
_geom_bond_distance
C1 O1 1.209(2)
C1 O2 1.347(2)
C1 C2 1.461(3)
C2 C7 1.382(2)
C2 C3 1.383(3)
C3 C4 1.371(3)
C3 H3 0.9300
C4 C5 1.389(3)
C4 H4 0.9300
C5 C6 1.383(3)
C5 H5 0.9300
C6 C7 1.376(3)
C6 H6 0.9300
C7 C8 1.499(3)
C8 N1 1.393(2)
C8 O2 1.504(2)
C8 H8 0.9800
C9 C14 1.386(3)
C9 C10 1.393(3)
C9 N1 1.395(2)
C10 C11 1.370(3)
C10 H10 0.9300
C11 C12 1.386(3)
C11 H11 0.9300
C12 C13 1.380(3)
C12 H12 0.9300
C13 O3 1.370(2)
C13 C14 1.389(3)
C14 H14 0.9300
C15 O3 1.412(3)
C15 H15A 0.9600
C15 H15B 0.9600
C15 H15C 0.9600
N1 H1 0.87(2)

loop_
_geom_hbond_atom_site_label_D
_geom_hbond_atom_site_label_H
_geom_hbond_atom_site_label_A
_geom_hbond_site_symmetry_A
_geom_hbond_distance_DH
_geom_hbond_distance_HA
_geom_hbond_distance_DA
_geom_hbond_angle_DHA
N1 H1 O1 2_565 0.87(2) 2.15(3) 3.005(2) 165.7(19)
C4 H4 O2 2_464 0.93 2.58 3.394(3) 146.2
C12 H12 Cg1 4_555 0.93 2.77 3.594(3) 148.2

loop_
_geom_torsion_atom_site_label_1
_geom_torsion_atom_site_label_2
_geom_torsion_atom_site_label_3
_geom_torsion_atom_site_label_4
_geom_torsion
O1 C1 C2 C7 178.91(18)
O2 C1 C2 C7 -1.37(19)
O1 C1 C2 C3 -1.1(3)
O2 C1 C2 C3 178.65(17)
C7 C2 C3 C4 -1.1(3)
C1 C2 C3 C4 178.88(18)
C2 C3 C4 C5 0.0(3)
C3 C4 C5 C6 1.4(3)
C4 C5 C6 C7 -1.5(3)
C5 C6 C7 C2 0.4(3)
C5 C6 C7 C8 179.40(18)
C3 C2 C7 C6 0.9(3)
C1 C2 C7 C6 -179.03(16)
C3 C2 C7 C8 -178.27(15)
C1 C2 C7 C8 1.8(2)
C6 C7 C8 N1 57.6(3)
C2 C7 C8 N1 -123.30(16)
C6 C7 C8 O2 179.43(18)
C2 C7 C8 O2 -1.45(18)
C14 C9 C10 C11 1.4(3)
N1 C9 C10 C11 -177.19(18)
C9 C10 C11 C12 -1.7(3)
C10 C11 C12 C13 0.6(3)
C11 C12 C13 O3 -179.4(2)
C11 C12 C13 C14 0.8(3)
C10 C9 C14 C13 0.0(3)
N1 C9 C14 C13 178.47(18)
O3 C13 C14 C9 179.10(18)
C12 C13 C14 C9 -1.1(3)
C7 C8 N1 C9 -168.78(16)
O2 C8 N1 C9 75.4(2)
C14 C9 N1 C8 1.9(3)
C10 C9 N1 C8 -179.54(18)
O1 C1 O2 C8 -179.84(17)
C2 C1 O2 C8 0.41(17)
N1 C8 O2 C1 122.68(16)
C7 C8 O2 C1 0.60(17)
C12 C13 O3 C15 9.0(4)
C14 C13 O3 C15 -171.2(2)

loop_
_cod_related_entry_id
_cod_related_entry_database
_cod_related_entry_code
1 ChemSpider 2404882
